data_8102671
loop_
_publ_author_name
'Chun-Sen Liu'
'Min Hu'

_publ_section_title
;
 Crystal structure of
 triaqua(4,4'-azopyridine-k2N,N')-(2,3-naphthalenedicarboxylato)cobalt(II)
 monohydrate, Co(H2O)3(C12O4H6)(C10N4H8) &#x00B7; H2O
;
_journal_issue 2
_journal_name_full 'Zeitschrift f\"ur Kristallographie - New Crystal Structures'
_journal_page_first 267
_journal_volume 225
_journal_year 2010
_chemical_formula_sum 'C22 H22 Co N4 O8'
_chemical_formula_weight 529.37
_chemical_name_systematic
; 
triaqua-(4,4'-azopyridine-<i>\k</i>^2^N,N') cobalt (II)
2,3-naphthalenedicarboxylate monohydrate, [Co(C~12~O~4~H~6~) (C~10~N~4~H~8~)
(H~2~O)~3~] [H~2~O]
;
_space_group_IT_number 14
_symmetry_cell_setting monoclinic
_symmetry_space_group_name_Hall '-P 2yn'
_symmetry_space_group_name_H-M 'P 1 21/n 1'
_atom_sites_solution_hydrogens geom
_atom_sites_solution_primary direct
_atom_sites_solution_secondary difmap
_audit_creation_method SHELXL-97
_audit_update_record
;
2010-02-08 # Formatted by publCIF
;
_cell_angle_alpha 90.00
_cell_angle_beta 90.618(2)
_cell_angle_gamma 90.00
_cell_formula_units_Z 4
_cell_length_a 8.2100(3)
_cell_length_b 10.6200(3)
_cell_length_c 25.4621(7)
_cell_measurement_reflns_used 7594
_cell_measurement_temperature 293(2)
_cell_measurement_theta_max 28.2205
_cell_measurement_theta_min 3.0665
_cell_volume 2219.92(12)
_computing_cell_refinement
;
CrysAlisPro, Oxford Diffraction Ltd.,
Version 1.171.33.41 (release 06-05-2009 CrysAlis171 .NET)
(compiled May  6 2009,17:20:42)
;
_computing_data_collection
;
CrysAlisPro, Oxford Diffraction Ltd.,
Version 1.171.33.41 (release 06-05-2009 CrysAlis171 .NET)
(compiled May  6 2009,17:20:42)
;
_computing_data_reduction
;
CrysAlisPro, Oxford Diffraction Ltd.,
Version 1.171.33.41 (release 06-05-2009 CrysAlis171 .NET)
(compiled May  6 2009,17:20:42)
;
_computing_molecular_graphics 'Bruker SHELXTL'
_computing_publication_material 'Bruker SHELXTL'
_computing_structure_refinement 'SHELXL-97 (Sheldrick, 1997)'
_computing_structure_solution 'SHELXS-97 (Sheldrick, 1990)'
_diffrn_ambient_temperature 293(2)
_diffrn_detector_area_resol_mean 16.2542
_diffrn_measured_fraction_theta_full 0.999
_diffrn_measured_fraction_theta_max 0.999
_diffrn_measurement_device_type 'Xcalibur, Eos, Gemini'
_diffrn_measurement_method 'phi and omega scans'
_diffrn_radiation_monochromator graphite
_diffrn_radiation_source 'Enhance (Mo) X-ray Source'
_diffrn_radiation_type MoK\a
_diffrn_radiation_wavelength 0.71073
_diffrn_reflns_av_R_equivalents 0.0278
_diffrn_reflns_av_sigmaI/netI 0.0344
_diffrn_reflns_limit_h_max 9
_diffrn_reflns_limit_h_min -7
_diffrn_reflns_limit_k_max 12
_diffrn_reflns_limit_k_min -10
_diffrn_reflns_limit_l_max 30
_diffrn_reflns_limit_l_min -27
_diffrn_reflns_number 14834
_diffrn_reflns_theta_full 25.00
_diffrn_reflns_theta_max 25.00
_diffrn_reflns_theta_min 3.07
_diffrn_standards_number 0
_exptl_absorpt_coefficient_mu 0.832
_exptl_absorpt_correction_T_max 0.9068
_exptl_absorpt_correction_T_min 0.8447
_exptl_absorpt_correction_type multi-scan
_exptl_absorpt_process_details sadabs
_exptl_crystal_colour pink
_exptl_crystal_density_diffrn 1.584
_exptl_crystal_density_method 'not measured'
_exptl_crystal_description block
_exptl_crystal_F_000 1092
_exptl_crystal_size_max 0.21
_exptl_crystal_size_mid 0.15
_exptl_crystal_size_min 0.12
_refine_diff_density_max 0.658
_refine_diff_density_min -0.267
_refine_diff_density_rms 0.051
_refine_ls_extinction_method none
_refine_ls_goodness_of_fit_ref 1.028
_refine_ls_hydrogen_treatment constr
_refine_ls_matrix_type full
_refine_ls_number_parameters 316
_refine_ls_number_reflns 3904
_refine_ls_number_restraints 0
_refine_ls_restrained_S_all 1.028
_refine_ls_R_factor_all 0.0430
_refine_ls_R_factor_gt 0.0306
_refine_ls_shift/su_max 0.001
_refine_ls_shift/su_mean 0.000
_refine_ls_structure_factor_coef Fsqd
_refine_ls_weighting_details 'calc w=1/[\s^2^(Fo^2^)+(0.0464P)^2^+0.0000P] where P=(Fo^2^+2Fc^2^)/3'
_refine_ls_weighting_scheme calc
_refine_ls_wR_factor_gt 0.0774
_refine_ls_wR_factor_ref 0.0795
_reflns_number_gt 3051
_reflns_number_total 3904
_reflns_threshold_expression i>2sigma(I)
_cod_data_source_file 1267-2928.cff
_cod_data_source_block 2
_cod_depositor_comments
;
The following automatic conversions were performed:
'_symmetry_cell_setting' value 'Monoclinic' changed to 'monoclinic'
according to '/home/saulius/struct/CIF-dictionaries/cif_core.dic'
dictionary named 'cif_core.dic' version 2.4.1 from 2010-06-29.

Automatic conversion script
Id: cif_fix_enum 1555 2011-01-17 13:19:09Z saulius 
;
_cod_original_sg_symbol_H-M P2(1)/n
_cod_database_code 8102671

loop_
_symmetry_equiv_pos_as_xyz
'x, y, z'
'-x+1/2, y+1/2, -z+1/2'
'-x, -y, -z'
'x-1/2, -y-1/2, z-1/2'

loop_
_atom_site_label
_atom_site_type_symbol
_atom_site_fract_x
_atom_site_fract_y
_atom_site_fract_z
_atom_site_U_iso_or_equiv
_atom_site_adp_type
_atom_site_occupancy
_atom_site_symmetry_multiplicity
_atom_site_calc_flag
_atom_site_refinement_flags
_atom_site_disorder_assembly
_atom_site_disorder_group
Co1A Co 0.64163(4) 0.29556(2) 0.527949(11) 0.01983(10) Uani 1 1 d . . .
C1A C 0.2819(3) 0.29109(18) 0.57434(8) 0.0219(5) Uani 1 1 d . . .
C2A C 0.3082(3) 0.20960(18) 0.62229(8) 0.0206(5) Uani 1 1 d . . .
C3A C 0.3662(3) 0.2652(2) 0.66700(9) 0.0274(5) Uani 1 1 d . . .
H3AA H 0.3954 0.3497 0.6660 0.033 Uiso 1 1 calc R . .
C4A C 0.3832(3) 0.1988(2) 0.71462(9) 0.0312(6) Uani 1 1 d . . .
C5A C 0.4421(3) 0.2554(3) 0.76159(10) 0.0441(7) Uani 1 1 d . . .
H5AA H 0.4709 0.3401 0.7617 0.053 Uiso 1 1 calc R . .
C6A C 0.4569(4) 0.1857(3) 0.80691(11) 0.0527(8) Uani 1 1 d . . .
H6AA H 0.4947 0.2239 0.8376 0.063 Uiso 1 1 calc R . .
C7A C 0.4157(4) 0.0584(3) 0.80731(10) 0.0515(8) Uani 1 1 d . . .
H7AA H 0.4268 0.0121 0.8382 0.062 Uiso 1 1 calc R . .
C8A C 0.3601(3) 0.0021(3) 0.76332(10) 0.0443(7) Uani 1 1 d . . .
H8AA H 0.3349 -0.0833 0.7641 0.053 Uiso 1 1 calc R . .
C9A C 0.3391(3) 0.0703(2) 0.71580(9) 0.0311(6) Uani 1 1 d . . .
C10A C 0.2779(3) 0.0144(2) 0.66948(9) 0.0306(6) Uani 1 1 d . . .
H10A H 0.2480 -0.0700 0.6701 0.037 Uiso 1 1 calc R . .
C11A C 0.2611(3) 0.08055(19) 0.62355(8) 0.0232(5) Uani 1 1 d . . .
C12A C 0.2091(3) 0.0106(2) 0.57499(8) 0.0261(5) Uani 1 1 d . . .
C13A C 0.8236(3) 0.1851(2) 0.62185(9) 0.0348(6) Uani 1 1 d . . .
H13A H 0.8437 0.1231 0.5969 0.042 Uiso 1 1 calc R . .
C14A C 0.8708(3) 0.1631(3) 0.67305(10) 0.0416(7) Uani 1 1 d . . .
H14A H 0.9208 0.0877 0.6824 0.050 Uiso 1 1 calc R . .
C15A C 0.8427(3) 0.2542(3) 0.71004(10) 0.0373(6) Uani 1 1 d . . .
C16A C 0.7716(3) 0.3670(2) 0.69436(9) 0.0378(6) Uani 1 1 d . . .
H16A H 0.7540 0.4314 0.7184 0.045 Uiso 1 1 calc R . .
C17A C 0.7279(3) 0.3810(2) 0.64238(9) 0.0304(6) Uani 1 1 d . . .
H17A H 0.6805 0.4566 0.6319 0.036 Uiso 1 1 calc R . .
C18A C 0.9125(3) 0.2613(2) 0.84785(9) 0.0318(6) Uani 1 1 d . . .
C19A C 0.8312(3) 0.3059(2) 0.89082(9) 0.0354(6) Uani 1 1 d . . .
H19A H 0.7358 0.3523 0.8868 0.043 Uiso 1 1 calc R . .
C20A C 0.8944(3) 0.2803(2) 0.94015(9) 0.0307(6) Uani 1 1 d . . .
H20A H 0.8368 0.3078 0.9692 0.037 Uiso 1 1 calc R . .
C21A C 1.1102(3) 0.1747(2) 0.90587(9) 0.0339(6) Uani 1 1 d . . .
H21A H 1.2063 0.1295 0.9107 0.041 Uiso 1 1 calc R . .
C22A C 1.0539(3) 0.1934(2) 0.85547(9) 0.0391(6) Uani 1 1 d . . .
H22A H 1.1102 0.1609 0.8270 0.047 Uiso 1 1 calc R . .
N1A N 0.7502(2) 0.29165(16) 0.60614(7) 0.0254(4) Uani 1 1 d . . .
N2A N 1.0342(2) 0.21796(16) 0.94835(7) 0.0260(4) Uani 1 1 d . . .
N3A N 0.8974(3) 0.2224(2) 0.76248(9) 0.0473(6) Uani 1 1 d . . .
N4A N 0.8491(3) 0.2956(2) 0.79650(8) 0.0413(5) Uani 1 1 d . . .
O1A O 0.40467(19) 0.34449(13) 0.55414(6) 0.0253(4) Uani 1 1 d . . .
O2A O 0.1392(2) 0.30937(14) 0.55944(7) 0.0346(4) Uani 1 1 d . . .
O3A O 0.2808(2) 0.04227(14) 0.53320(6) 0.0317(4) Uani 1 1 d . . .
O4A O 0.1063(2) -0.07504(15) 0.57856(7) 0.0436(5) Uani 1 1 d . . .
O5A O 0.6946(2) 0.48125(13) 0.51982(6) 0.0301(4) Uani 1 1 d . . .
H1WA H 0.6620 0.5348 0.4972 0.036 Uiso 1 1 d R . .
H2WA H 0.7805 0.5118 0.5337 0.036 Uiso 1 1 d R . .
O6A O 0.5978(2) 0.10749(13) 0.53924(6) 0.0272(4) Uani 1 1 d . . .
H3WA H 0.4986 0.0848 0.5379 0.033 Uiso 1 1 d R . .
H4WA H 0.6403 0.0593 0.5165 0.033 Uiso 1 1 d R . .
O7A O 0.87546(19) 0.24683(14) 0.49646(6) 0.0277(4) Uani 1 1 d . . .
H5WA H 0.9589 0.2457 0.5165 0.033 Uiso 1 1 d R . .
H6WA H 0.8910 0.1869 0.4750 0.033 Uiso 1 1 d R . .
O8A O 0.0176(2) 0.45445(15) 0.43691(6) 0.0366(4) Uani 1 1 d . . .
H7WA H -0.0231 0.3980 0.4565 0.044 Uiso 1 1 d R . .
H8WA H -0.0452 0.5168 0.4418 0.044 Uiso 1 1 d R . .

loop_
_atom_site_aniso_label
_atom_site_aniso_U_11
_atom_site_aniso_U_22
_atom_site_aniso_U_33
_atom_site_aniso_U_23
_atom_site_aniso_U_13
_atom_site_aniso_U_12
Co1A 0.02291(19) 0.02199(16) 0.01451(17) 0.00104(11) -0.00428(11) -0.00220(13)
C1A 0.0255(14) 0.0178(11) 0.0222(12) -0.0034(9) -0.0022(10) -0.0013(10)
C2A 0.0187(12) 0.0245(11) 0.0186(12) -0.0008(9) 0.0021(9) 0.0017(9)
C3A 0.0284(15) 0.0277(12) 0.0263(14) -0.0025(9) 0.0014(10) -0.0062(10)
C4A 0.0249(14) 0.0494(15) 0.0192(13) -0.0028(11) 0.0008(10) 0.0019(11)
C5A 0.0356(17) 0.0698(18) 0.0267(15) -0.0136(13) -0.0011(12) -0.0086(14)
C6A 0.0352(18) 0.103(3) 0.0197(15) -0.0080(15) -0.0048(12) -0.0013(16)
C7A 0.047(2) 0.084(2) 0.0242(16) 0.0114(14) 0.0002(13) 0.0212(16)
C8A 0.0495(19) 0.0553(16) 0.0281(15) 0.0115(12) 0.0050(13) 0.0168(14)
C9A 0.0323(15) 0.0409(14) 0.0201(13) 0.0028(10) 0.0022(11) 0.0074(11)
C10A 0.0373(16) 0.0272(12) 0.0274(13) 0.0028(10) 0.0047(11) 0.0026(10)
C11A 0.0229(13) 0.0269(12) 0.0198(12) -0.0006(9) 0.0044(10) 0.0006(9)
C12A 0.0317(15) 0.0234(12) 0.0232(13) -0.0010(9) 0.0018(10) -0.0004(10)
C13A 0.0386(16) 0.0411(15) 0.0245(14) 0.0024(10) -0.0070(11) 0.0077(12)
C14A 0.0465(19) 0.0537(16) 0.0245(15) 0.0074(11) -0.0069(12) 0.0109(13)
C15A 0.0318(16) 0.0601(16) 0.0197(13) 0.0072(12) -0.0065(11) -0.0005(12)
C16A 0.0394(17) 0.0516(16) 0.0223(14) -0.0100(11) -0.0011(11) -0.0087(13)
C17A 0.0314(15) 0.0357(13) 0.0240(13) 0.0007(10) -0.0031(11) -0.0026(11)
C18A 0.0324(16) 0.0445(14) 0.0184(13) 0.0049(10) -0.0082(11) -0.0052(11)
C19A 0.0386(16) 0.0413(14) 0.0261(14) -0.0002(11) -0.0094(11) 0.0072(12)
C20A 0.0365(16) 0.0360(14) 0.0195(13) -0.0016(10) -0.0054(10) 0.0067(11)
C21A 0.0306(15) 0.0492(15) 0.0218(13) -0.0018(10) -0.0056(11) 0.0084(11)
C22A 0.0346(16) 0.0644(17) 0.0183(13) -0.0044(11) 0.0008(11) 0.0030(13)
N1A 0.0252(11) 0.0348(10) 0.0162(10) -0.0002(8) -0.0032(8) -0.0035(9)
N2A 0.0278(12) 0.0321(10) 0.0181(10) 0.0005(8) -0.0049(8) 0.0000(9)
N3A 0.0435(16) 0.0722(16) 0.0259(12) 0.0000(11) -0.0066(11) 0.0075(12)
N4A 0.0396(14) 0.0605(14) 0.0236(12) -0.0025(10) -0.0062(10) -0.0034(11)
O1A 0.0245(9) 0.0254(8) 0.0261(9) 0.0062(6) 0.0010(7) -0.0010(7)
O2A 0.0233(10) 0.0383(9) 0.0421(11) 0.0083(7) -0.0093(8) -0.0011(7)
O3A 0.0410(11) 0.0338(9) 0.0203(9) -0.0049(7) 0.0066(7) -0.0103(7)
O4A 0.0569(13) 0.0395(10) 0.0346(11) -0.0093(8) 0.0108(9) -0.0259(9)
O5A 0.0310(10) 0.0249(8) 0.0343(9) 0.0095(7) -0.0099(7) -0.0052(7)
O6A 0.0307(10) 0.0247(8) 0.0263(9) -0.0045(6) 0.0005(7) -0.0041(7)
O7A 0.0264(10) 0.0321(8) 0.0245(9) -0.0073(7) -0.0045(7) -0.0019(7)
O8A 0.0386(11) 0.0382(9) 0.0330(10) 0.0051(7) -0.0026(8) -0.0048(8)

loop_
_atom_type_symbol
_atom_type_description
_atom_type_scat_dispersion_real
_atom_type_scat_dispersion_imag
_atom_type_scat_source
C C 0.0033 0.0016 'International Tables Vol C Tables 4.2.6.8 and 6.1.1.4'
H H 0.0000 0.0000 'International Tables Vol C Tables 4.2.6.8 and 6.1.1.4'
N N 0.0061 0.0033 'International Tables Vol C Tables 4.2.6.8 and 6.1.1.4'
O O 0.0106 0.0060 'International Tables Vol C Tables 4.2.6.8 and 6.1.1.4'
Co Co 0.3494 0.9721 'International Tables Vol C Tables 4.2.6.8 and 6.1.1.4'

loop_
_geom_angle_atom_site_label_1
_geom_angle_atom_site_label_2
_geom_angle_atom_site_label_3
_geom_angle
_geom_angle_site_symmetry_1
_geom_angle_site_symmetry_3
_geom_angle_publ_flag
O5A Co1A O6A 176.88(6) . . ?
O5A Co1A O1A 89.56(6) . . ?
O6A Co1A O1A 91.81(6) . . ?
O5A Co1A O7A 90.15(6) . . ?
O6A Co1A O7A 88.65(6) . . ?
O1A Co1A O7A 176.39(6) . . ?
O5A Co1A N1A 91.47(6) . . ?
O6A Co1A N1A 85.63(6) . . ?
O1A Co1A N1A 94.87(7) . . ?
O7A Co1A N1A 88.74(7) . . ?
O5A Co1A N2A 93.07(6) . 4_565 ?
O6A Co1A N2A 89.80(6) . 4_565 ?
O1A Co1A N2A 86.92(7) . 4_565 ?
O7A Co1A N2A 89.50(7) . 4_565 ?
N1A Co1A N2A 175.13(7) . 4_565 ?
O2A C1A O1A 123.8(2) . . ?
O2A C1A C2A 117.5(2) . . ?
O1A C1A C2A 118.4(2) . . ?
C3A C2A C11A 119.3(2) . . ?
C3A C2A C1A 118.20(18) . . ?
C11A C2A C1A 122.21(18) . . ?
C2A C3A C4A 122.2(2) . . ?
C2A C3A H3AA 118.9 . . ?
C4A C3A H3AA 118.9 . . ?
C3A C4A C9A 118.6(2) . . ?
C3A C4A C5A 123.0(2) . . ?
C9A C4A C5A 118.4(2) . . ?
C6A C5A C4A 120.4(3) . . ?
C6A C5A H5AA 119.8 . . ?
C4A C5A H5AA 119.8 . . ?
C5A C6A C7A 120.6(3) . . ?
C5A C6A H6AA 119.7 . . ?
C7A C6A H6AA 119.7 . . ?
C8A C7A C6A 120.4(3) . . ?
C8A C7A H7AA 119.8 . . ?
C6A C7A H7AA 119.8 . . ?
C7A C8A C9A 121.3(3) . . ?
C7A C8A H8AA 119.3 . . ?
C9A C8A H8AA 119.3 . . ?
C10A C9A C4A 118.6(2) . . ?
C10A C9A C8A 122.5(2) . . ?
C4A C9A C8A 118.9(2) . . ?
C11A C10A C9A 122.0(2) . . ?
C11A C10A H10A 119.0 . . ?
C9A C10A H10A 119.0 . . ?
C10A C11A C2A 119.2(2) . . ?
C10A C11A C12A 118.35(19) . . ?
C2A C11A C12A 122.17(19) . . ?
O4A C12A O3A 125.2(2) . . ?
O4A C12A C11A 119.2(2) . . ?
O3A C12A C11A 115.49(19) . . ?
N1A C13A C14A 123.1(2) . . ?
N1A C13A H13A 118.4 . . ?
C14A C13A H13A 118.4 . . ?
C15A C14A C13A 118.9(2) . . ?
C15A C14A H14A 120.5 . . ?
C13A C14A H14A 120.5 . . ?
C14A C15A C16A 119.0(2) . . ?
C14A C15A N3A 114.6(2) . . ?
C16A C15A N3A 126.4(2) . . ?
C17A C16A C15A 118.3(2) . . ?
C17A C16A H16A 120.8 . . ?
C15A C16A H16A 120.8 . . ?
N1A C17A C16A 123.4(2) . . ?
N1A C17A H17A 118.3 . . ?
C16A C17A H17A 118.3 . . ?
C19A C18A C22A 119.0(2) . . ?
C19A C18A N4A 117.4(2) . . ?
C22A C18A N4A 123.5(2) . . ?
C18A C19A C20A 118.4(2) . . ?
C18A C19A H19A 120.8 . . ?
C20A C19A H19A 120.8 . . ?
N2A C20A C19A 123.5(2) . . ?
N2A C20A H20A 118.2 . . ?
C19A C20A H20A 118.2 . . ?
N2A C21A C22A 123.5(2) . . ?
N2A C21A H21A 118.3 . . ?
C22A C21A H21A 118.3 . . ?
C21A C22A C18A 118.8(2) . . ?
C21A C22A H22A 120.6 . . ?
C18A C22A H22A 120.6 . . ?
C17A N1A C13A 117.2(2) . . ?
C17A N1A Co1A 124.11(15) . . ?
C13A N1A Co1A 117.91(15) . . ?
C21A N2A C20A 116.78(19) . . ?
C21A N2A Co1A 122.41(16) . 4_666 ?
C20A N2A Co1A 120.57(15) . 4_666 ?
N4A N3A C15A 113.7(2) . . ?
N3A N4A C18A 111.1(2) . . ?
C1A O1A Co1A 138.60(13) . . ?
Co1A O5A H1WA 130.7 . . ?
Co1A O5A H2WA 120.4 . . ?
H1WA O5A H2WA 106.3 . . ?
Co1A O6A H3WA 116.1 . . ?
Co1A O6A H4WA 114.7 . . ?
H3WA O6A H4WA 101.6 . . ?
Co1A O7A H5WA 119.7 . . ?
Co1A O7A H6WA 124.1 . . ?
H5WA O7A H6WA 104.5 . . ?
H7WA O8A H8WA 102.7 . . ?

loop_
_geom_bond_atom_site_label_1
_geom_bond_atom_site_label_2
_geom_bond_distance
_geom_bond_site_symmetry_2
_geom_bond_publ_flag
Co1A O5A 2.0304(14) . ?
Co1A O6A 2.0502(14) . ?
Co1A O1A 2.1278(16) . ?
Co1A O7A 2.1516(16) . ?
Co1A N1A 2.1728(18) . ?
Co1A N2A 2.2062(18) 4_565 ?
C1A O2A 1.243(3) . ?
C1A O1A 1.270(3) . ?
C1A C2A 1.510(3) . ?
C2A C3A 1.364(3) . ?
C2A C11A 1.425(3) . ?
C3A C4A 1.408(3) . ?
C3A H3AA 0.9300 . ?
C4A C9A 1.413(3) . ?
C4A C5A 1.418(3) . ?
C5A C6A 1.375(4) . ?
C5A H5AA 0.9300 . ?
C6A C7A 1.393(4) . ?
C6A H6AA 0.9300 . ?
C7A C8A 1.345(4) . ?
C7A H7AA 0.9300 . ?
C8A C9A 1.419(3) . ?
C8A H8AA 0.9300 . ?
C9A C10A 1.408(3) . ?
C10A C11A 1.370(3) . ?
C10A H10A 0.9300 . ?
C11A C12A 1.500(3) . ?
C12A O4A 1.245(3) . ?
C12A O3A 1.267(3) . ?
C13A N1A 1.341(3) . ?
C13A C14A 1.376(3) . ?
C13A H13A 0.9300 . ?
C14A C15A 1.371(4) . ?
C14A H14A 0.9300 . ?
C15A C16A 1.390(4) . ?
C15A N3A 1.444(3) . ?
C16A C17A 1.375(3) . ?
C16A H16A 0.9300 . ?
C17A N1A 1.338(3) . ?
C17A H17A 0.9300 . ?
C18A C19A 1.372(3) . ?
C18A C22A 1.379(4) . ?
C18A N4A 1.449(3) . ?
C19A C20A 1.381(3) . ?
C19A H19A 0.9300 . ?
C20A N2A 1.340(3) . ?
C20A H20A 0.9300 . ?
C21A N2A 1.336(3) . ?
C21A C22A 1.374(3) . ?
C21A H21A 0.9300 . ?
C22A H22A 0.9300 . ?
N2A Co1A 2.2062(18) 4_666 ?
N3A N4A 1.233(3) . ?
O5A H1WA 0.8499 . ?
O5A H2WA 0.8500 . ?
O6A H3WA 0.8500 . ?
O6A H4WA 0.8500 . ?
O7A H5WA 0.8500 . ?
O7A H6WA 0.8500 . ?
O8A H7WA 0.8500 . ?
O8A H8WA 0.8500 . ?

loop_
_geom_torsion_atom_site_label_1
_geom_torsion_atom_site_label_2
_geom_torsion_atom_site_label_3
_geom_torsion_atom_site_label_4
_geom_torsion
_geom_torsion_site_symmetry_1
_geom_torsion_site_symmetry_2
_geom_torsion_site_symmetry_3
_geom_torsion_site_symmetry_4
_geom_torsion_publ_flag
O2A C1A C2A C3A -111.6(2) . . . . ?
O1A C1A C2A C3A 63.0(3) . . . . ?
O2A C1A C2A C11A 62.6(3) . . . . ?
O1A C1A C2A C11A -122.7(2) . . . . ?
C11A C2A C3A C4A 0.8(4) . . . . ?
C1A C2A C3A C4A 175.2(2) . . . . ?
C2A C3A C4A C9A 0.2(4) . . . . ?
C2A C3A C4A C5A -179.5(2) . . . . ?
C3A C4A C5A C6A -179.7(3) . . . . ?
C9A C4A C5A C6A 0.6(4) . . . . ?
C4A C5A C6A C7A 0.6(4) . . . . ?
C5A C6A C7A C8A -0.3(5) . . . . ?
C6A C7A C8A C9A -1.1(4) . . . . ?
C3A C4A C9A C10A -0.8(4) . . . . ?
C5A C4A C9A C10A 178.9(2) . . . . ?
C3A C4A C9A C8A 178.3(2) . . . . ?
C5A C4A C9A C8A -1.9(4) . . . . ?
C7A C8A C9A C10A -178.6(3) . . . . ?
C7A C8A C9A C4A 2.2(4) . . . . ?
C4A C9A C10A C11A 0.4(4) . . . . ?
C8A C9A C10A C11A -178.7(2) . . . . ?
C9A C10A C11A C2A 0.6(4) . . . . ?
C9A C10A C11A C12A 174.6(2) . . . . ?
C3A C2A C11A C10A -1.2(3) . . . . ?
C1A C2A C11A C10A -175.4(2) . . . . ?
C3A C2A C11A C12A -175.0(2) . . . . ?
C1A C2A C11A C12A 10.9(3) . . . . ?
C10A C11A C12A O4A 37.8(3) . . . . ?
C2A C11A C12A O4A -148.4(2) . . . . ?
C10A C11A C12A O3A -139.6(2) . . . . ?
C2A C11A C12A O3A 34.2(3) . . . . ?
N1A C13A C14A C15A -0.4(4) . . . . ?
C13A C14A C15A C16A -1.7(4) . . . . ?
C13A C14A C15A N3A -179.7(2) . . . . ?
C14A C15A C16A C17A 1.9(4) . . . . ?
N3A C15A C16A C17A 179.6(3) . . . . ?
C15A C16A C17A N1A 0.1(4) . . . . ?
C22A C18A C19A C20A -0.3(4) . . . . ?
N4A C18A C19A C20A -176.5(2) . . . . ?
C18A C19A C20A N2A 2.5(4) . . . . ?
N2A C21A C22A C18A 0.6(4) . . . . ?
C19A C18A C22A C21A -1.2(4) . . . . ?
N4A C18A C22A C21A 174.8(2) . . . . ?
C16A C17A N1A C13A -2.1(4) . . . . ?
C16A C17A N1A Co1A 167.58(19) . . . . ?
C14A C13A N1A C17A 2.3(4) . . . . ?
C14A C13A N1A Co1A -168.1(2) . . . . ?
O5A Co1A N1A C17A 43.31(19) . . . . ?
O6A Co1A N1A C17A -137.83(19) . . . . ?
O1A Co1A N1A C17A -46.38(19) . . . . ?
O7A Co1A N1A C17A 133.43(18) . . . . ?
N2A Co1A N1A C17A -157.7(8) 4_565 . . . ?
O5A Co1A N1A C13A -147.08(18) . . . . ?
O6A Co1A N1A C13A 31.77(18) . . . . ?
O1A Co1A N1A C13A 123.23(17) . . . . ?
O7A Co1A N1A C13A -56.97(18) . . . . ?
N2A Co1A N1A C13A 11.9(10) 4_565 . . . ?
C22A C21A N2A C20A 1.4(4) . . . . ?
C22A C21A N2A Co1A -173.08(19) . . . 4_666 ?
C19A C20A N2A C21A -3.0(3) . . . . ?
C19A C20A N2A Co1A 171.59(18) . . . 4_666 ?
C14A C15A N3A N4A -169.2(3) . . . . ?
C16A C15A N3A N4A 13.0(4) . . . . ?
C15A N3A N4A C18A -178.0(2) . . . . ?
C19A C18A N4A N3A -159.4(2) . . . . ?
C22A C18A N4A N3A 24.6(4) . . . . ?
O2A C1A O1A Co1A -134.80(19) . . . . ?
C2A C1A O1A Co1A 50.9(3) . . . . ?
O5A Co1A O1A C1A -170.6(2) . . . . ?
O6A Co1A O1A C1A 6.6(2) . . . . ?
O7A Co1A O1A C1A 103.9(9) . . . . ?
N1A Co1A O1A C1A -79.2(2) . . . . ?
N2A Co1A O1A C1A 96.3(2) 4_565 . . . ?
